data_7040378
loop_
_publ_author_name
'Mandal, Dipendu'
'Man, Wing Y.'
'Rosair, Georgina M.'
'Welch, Alan J.'

_publ_section_title
;
 Steric versus electronic factors in metallacarborane isomerisation:
 nickelacarboranes with 3,1,2-, 4,1,2- and 2,1,8-NiC2B9 architectures and
 pendant carborane groups, derived from 1,1'-bis(o-carborane).
;
_journal_issue 38
_journal_name_full 'Dalton transactions (Cambridge, England : 2003)'
_journal_page_first 15013
_journal_page_last 15025
_journal_paper_doi 10.1039/c6dt02855a
_journal_volume 45
_journal_year 2016
_chemical_formula_moiety 'C10 H39 B19 Ni O6 P2'
_chemical_formula_sum 'C10 H39 B19 Ni O6 P2'
_chemical_formula_weight 581.45
_space_group_crystal_system triclinic
_space_group_IT_number 2
_space_group_name_Hall '-P 1'
_space_group_name_H-M_alt 'P -1'
_symmetry_space_group_name_Hall '-P 1'
_symmetry_space_group_name_H-M 'P -1'
_atom_sites_solution_hydrogens mixed
_atom_sites_solution_primary direct
_audit_creation_date 2016-02-12
_audit_creation_method
;
Olex2 1.2
(compiled 2015.01.26 svn.r3150 for OlexSys, GUI svn.r4998)
;
_audit_update_record
;
2016-07-12 deposited with the CCDC.
2016-08-18 downloaded from the CCDC.
;
_cell_angle_alpha 109.302(4)
_cell_angle_beta 95.518(5)
_cell_angle_gamma 93.573(6)
_cell_formula_units_Z 2
_cell_length_a 11.0321(11)
_cell_length_b 11.6703(12)
_cell_length_c 11.8503(11)
_cell_measurement_reflns_used 1738
_cell_measurement_temperature 100.0
_cell_measurement_theta_max 25.395
_cell_measurement_theta_min 2.449
_cell_volume 1426.1(2)
_computing_cell_refinement 'SAINT v7.68A (Bruker, 2009)'
_computing_data_reduction 'SAINT v7.68A (Bruker, 2009)'
_computing_molecular_graphics 'Olex2 (Dolomanov et al., 2009)'
_computing_publication_material 'Olex2 (Dolomanov et al., 2009)'
_computing_structure_refinement 'XL (Sheldrick, 2008)'
_computing_structure_solution 'XT (Sheldrick, 2015)'
_diffrn_ambient_temperature 100.0
_diffrn_detector_area_resol_mean 8
_diffrn_measured_fraction_theta_full 0.967
_diffrn_measured_fraction_theta_max 0.960
_diffrn_measurement_device_type 'Bruker APEX-II CCD'
_diffrn_measurement_method '\f and \w scans'
_diffrn_radiation_monochromator graphite
_diffrn_radiation_type MoK\a
_diffrn_radiation_wavelength 0.71073
_diffrn_reflns_av_unetI/netI 0.0666
_diffrn_reflns_Laue_measured_fraction_full 0.967
_diffrn_reflns_Laue_measured_fraction_max 0.960
_diffrn_reflns_limit_h_max 13
_diffrn_reflns_limit_h_min -13
_diffrn_reflns_limit_k_max 13
_diffrn_reflns_limit_k_min -14
_diffrn_reflns_limit_l_max 14
_diffrn_reflns_limit_l_min 0
_diffrn_reflns_number 5415
_diffrn_reflns_point_group_measured_fraction_full 0.967
_diffrn_reflns_point_group_measured_fraction_max 0.960
_diffrn_reflns_theta_full 25.000
_diffrn_reflns_theta_max 26.045
_diffrn_reflns_theta_min 2.761
_diffrn_source 'sealed tube'
_diffrn_standards_number 0
_exptl_absorpt_coefficient_mu 0.820
_exptl_absorpt_correction_T_max 0.745314
_exptl_absorpt_correction_T_min 0.556700
_exptl_absorpt_correction_type multi-scan
_exptl_absorpt_process_details
;
 TWINABS-2008/4 (Bruker,2010) was used for absorption correction.
 
For component 1:
 wR2(int) was 0.0645 before and 0.0516 after correction.
 The Ratio of minimum to maximum transmission not present.
 The \l/2 correction factor is Not present
 
For component 2:
 wR2(int) was 0.1127 before and 0.0678 after correction.
 The Ratio of minimum to maximum transmission is 0.75.
 The \l/2 correction factor is Not present

Final HKLF 4 output contains 28465 reflections, Rint = 0.0850
 (11666 with I > 3sig(I), Rint = 0.0727)
;
_exptl_crystal_colour red
_exptl_crystal_colour_primary red
_exptl_crystal_density_diffrn 1.354
_exptl_crystal_description BLOCK
_exptl_crystal_F_000 600
_exptl_crystal_size_max 0.36
_exptl_crystal_size_mid 0.16
_exptl_crystal_size_min 0.08
_refine_diff_density_max 0.447
_refine_diff_density_min -0.506
_refine_diff_density_rms 0.079
_refine_ls_extinction_method none
_refine_ls_goodness_of_fit_ref 1.020
_refine_ls_hydrogen_treatment mixed
_refine_ls_matrix_type full
_refine_ls_number_parameters 413
_refine_ls_number_reflns 5415
_refine_ls_number_restraints 0
_refine_ls_restrained_S_all 1.020
_refine_ls_R_factor_all 0.0655
_refine_ls_R_factor_gt 0.0419
_refine_ls_shift/su_max 0.001
_refine_ls_shift/su_mean 0.000
_refine_ls_structure_factor_coef Fsqd
_refine_ls_weighting_details 'w=1/[\s^2^(Fo^2^)+(0.0538P)^2^+0.3624P] where P=(Fo^2^+2Fc^2^)/3'
_refine_ls_weighting_scheme calc
_refine_ls_wR_factor_gt 0.0992
_refine_ls_wR_factor_ref 0.1106
_reflns_Friedel_coverage 0.000
_reflns_number_gt 4117
_reflns_number_total 5415
_reflns_threshold_expression 'I > 2\s(I)'
_cod_data_source_file c6dt02855a2.cif
_cod_data_source_block 5420
_cod_depositor_comments 'Adding full bibliography for 7040371--7040379.cif.'
_cod_database_code 7040378
_shelx_space_group_comment
;
The symmetry employed for this shelxl refinement is uniquely defined
by the following loop, which should always be used as a source of
symmetry information in preference to the above space-group names.
They are only intended as comments.
;
_shelx_estimated_absorpt_t_max 0.937
_shelx_estimated_absorpt_t_min 0.757
_olex2_refinement_description
;
1. Twinned data refinement
 Scales: 0.835(5) 0.165(5)
2. Fixed Uiso
 At 1.2 times of:
  All B(H) groups, All C(H) groups
 At 1.5 times of:
  All C(H,H,H) groups
3.a Idealised Me refined as rotating group:
 C11(H11A,H11B,H11C), C12(H12A,H12B,H12C), C13(H13A,H13B,H13C), C21(H21A,H21B,
 H21C), C22(H22A,H22B,H22C), C23(H23A,H23B,H23C)
;
_shelx_shelxl_version_number 2014/7
_olex2_submission_special_instructions 'No special instructions were received'

loop_
_space_group_symop_operation_xyz
'x, y, z'
'-x, -y, -z'

loop_
_atom_site_label
_atom_site_type_symbol
_atom_site_fract_x
_atom_site_fract_y
_atom_site_fract_z
_atom_site_U_iso_or_equiv
_atom_site_adp_type
_atom_site_occupancy
_atom_site_site_symmetry_order
_atom_site_calc_flag
_atom_site_refinement_flags_posn
C1 C 0.5721(2) 0.2233(2) 0.7624(2) 0.0155(6) Uani 1 1 d .
P1 P 0.82325(7) 0.47232(6) 0.75489(6) 0.0161(2) Uani 1 1 d .
P2 P 0.75246(7) 0.25812(7) 0.50954(7) 0.0185(2) Uani 1 1 d .
C2 C 0.5761(3) 0.3678(3) 0.8202(2) 0.0172(6) Uani 1 1 d .
H2 H 0.629(3) 0.405(3) 0.896(3) 0.021 Uiso 1 1 d R
Ni3 Ni 0.66844(3) 0.33782(3) 0.66825(3) 0.01599(16) Uani 1 1 d .
B4 B 0.5323(3) 0.1895(3) 0.6104(3) 0.0170(7) Uani 1 1 d .
H4 H 0.566(3) 0.108(3) 0.552(3) 0.020 Uiso 1 1 d R
B5 B 0.4265(3) 0.1579(3) 0.7077(3) 0.0190(7) Uani 1 1 d .
H5 H 0.404(3) 0.066(3) 0.698(3) 0.023 Uiso 1 1 d R
B6 B 0.4566(3) 0.2750(3) 0.8479(3) 0.0193(7) Uani 1 1 d .
H6 H 0.462(3) 0.266(3) 0.936(3) 0.023 Uiso 1 1 d R
B7 B 0.5252(3) 0.4453(3) 0.7243(3) 0.0191(7) Uani 1 1 d .
H7 H 0.551(3) 0.545(3) 0.750(3) 0.023 Uiso 1 1 d R
B8 B 0.4901(3) 0.3297(3) 0.5827(3) 0.0185(7) Uani 1 1 d .
H8 H 0.478(3) 0.343(3) 0.490(3) 0.022 Uiso 1 1 d R
B9 B 0.3758(3) 0.2240(3) 0.5971(3) 0.0198(7) Uani 1 1 d .
H9 H 0.306(3) 0.164(3) 0.519(3) 0.024 Uiso 1 1 d R
B10 B 0.3323(3) 0.2777(3) 0.7461(3) 0.0209(7) Uani 1 1 d .
H10 H 0.234(3) 0.253(3) 0.759(3) 0.025 Uiso 1 1 d R
O11 O 0.82692(19) 0.53789(17) 0.89661(17) 0.0223(5) Uani 1 1 d .
B11 B 0.4303(3) 0.4149(3) 0.8256(3) 0.0187(7) Uani 1 1 d .
H11 H 0.414(3) 0.496(3) 0.905(3) 0.022 Uiso 1 1 d R
C11 C 0.7936(4) 0.6575(3) 0.9525(3) 0.0364(9) Uani 1 1 d .
H11A H 0.8400 0.7153 0.9248 0.055 Uiso 1 1 calc GR
H11B H 0.8119 0.6807 1.0402 0.055 Uiso 1 1 calc GR
H11C H 0.7058 0.6591 0.9312 0.055 Uiso 1 1 calc GR
B12 B 0.3709(3) 0.3822(3) 0.6736(3) 0.0193(7) Uani 1 1 d .
H12 H 0.294(3) 0.435(3) 0.644(3) 0.023 Uiso 1 1 d R
O12 O 0.95236(17) 0.41942(18) 0.74788(18) 0.0215(5) Uani 1 1 d .
C12 C 1.0632(3) 0.4902(3) 0.8189(3) 0.0273(7) Uani 1 1 d .
H12A H 1.1346 0.4516 0.7865 0.041 Uiso 1 1 calc GR
H12B H 1.0637 0.4937 0.9028 0.041 Uiso 1 1 calc GR
H12C H 1.0661 0.5731 0.8156 0.041 Uiso 1 1 calc GR
C13 C 0.7510(3) 0.6079(3) 0.6213(3) 0.0291(8) Uani 1 1 d .
H13A H 0.7937 0.6213 0.5573 0.044 Uiso 1 1 calc GR
H13B H 0.7112 0.6808 0.6613 0.044 Uiso 1 1 calc GR
H13C H 0.6891 0.5378 0.5864 0.044 Uiso 1 1 calc GR
O13 O 0.83805(18) 0.58433(18) 0.70827(17) 0.0201(5) Uani 1 1 d .
C21 C 0.8629(3) 0.0517(3) 0.4139(3) 0.0288(7) Uani 1 1 d .
H21A H 0.8180 0.0529 0.3389 0.043 Uiso 1 1 calc GR
H21B H 0.8445 -0.0278 0.4228 0.043 Uiso 1 1 calc GR
H21C H 0.9509 0.0660 0.4117 0.043 Uiso 1 1 calc GR
O21 O 0.82577(19) 0.14768(19) 0.51610(18) 0.0242(5) Uani 1 1 d .
O22 O 0.84448(19) 0.35865(19) 0.49087(18) 0.0258(5) Uani 1 1 d .
C22 C 0.9311(4) 0.3294(4) 0.4036(3) 0.0479(11) Uani 1 1 d .
H22A H 0.8900 0.2720 0.3270 0.072 Uiso 1 1 calc GR
H22B H 0.9988 0.2923 0.4333 0.072 Uiso 1 1 calc GR
H22C H 0.9630 0.4042 0.3915 0.072 Uiso 1 1 calc GR
C23 C 0.6249(3) 0.2662(3) 0.3093(3) 0.0300(8) Uani 1 1 d .
H23A H 0.6676 0.2506 0.2376 0.045 Uiso 1 1 calc GR
H23B H 0.6374 0.3535 0.3566 0.045 Uiso 1 1 calc GR
H23C H 0.5372 0.2414 0.2845 0.045 Uiso 1 1 calc GR
O23 O 0.67324(18) 0.19698(17) 0.38191(17) 0.0214(5) Uani 1 1 d .
C1' C 0.6563(2) 0.1524(2) 0.8202(2) 0.0164(6) Uani 1 1 d .
C2' C 0.7715(3) 0.0937(3) 0.7503(3) 0.0184(6) Uani 1 1 d .
H2' H 0.778(3) 0.107(3) 0.675(3) 0.022 Uiso 1 1 d R
B3' B 0.8048(3) 0.2150(3) 0.8801(3) 0.0191(7) Uani 1 1 d .
H3' H 0.829(3) 0.299(3) 0.878(3) 0.023 Uiso 1 1 d R
B4' B 0.6967(3) 0.1922(3) 0.9735(3) 0.0200(7) Uani 1 1 d .
H4' H 0.662(3) 0.272(3) 1.036(3) 0.024 Uiso 1 1 d R
B5' B 0.5994(3) 0.0565(3) 0.8909(3) 0.0219(7) Uani 1 1 d .
H5' H 0.506(3) 0.055(3) 0.898(3) 0.026 Uiso 1 1 d R
B6' B 0.6460(3) -0.0042(3) 0.7448(3) 0.0208(7) Uani 1 1 d .
H6' H 0.585(3) -0.039(3) 0.661(3) 0.025 Uiso 1 1 d R
B7' B 0.8962(3) 0.0912(3) 0.8462(3) 0.0215(7) Uani 1 1 d .
H7' H 0.988(3) 0.108(3) 0.820(3) 0.026 Uiso 1 1 d R
B8' B 0.8481(3) 0.1517(3) 0.9914(3) 0.0220(7) Uani 1 1 d .
H8' H 0.914(3) 0.207(3) 1.073(3) 0.026 Uiso 1 1 d R
B9' B 0.7214(3) 0.0525(3) 0.9978(3) 0.0230(8) Uani 1 1 d .
H9' H 0.705(3) 0.042(3) 1.081(3) 0.028 Uiso 1 1 d R
B10' B 0.6896(3) -0.0677(3) 0.8567(3) 0.0247(8) Uani 1 1 d .
H10' H 0.648(3) -0.162(3) 0.844(3) 0.030 Uiso 1 1 d R
B11' B 0.7983(3) -0.0432(3) 0.7631(3) 0.0231(8) Uani 1 1 d .
H11' H 0.830(3) -0.113(3) 0.686(3) 0.028 Uiso 1 1 d R
B12' B 0.8440(3) -0.0101(3) 0.9191(3) 0.0238(8) Uani 1 1 d .
H12' H 0.909(3) -0.066(3) 0.948(3) 0.029 Uiso 1 1 d R

loop_
_atom_site_aniso_label
_atom_site_aniso_U_11
_atom_site_aniso_U_22
_atom_site_aniso_U_33
_atom_site_aniso_U_23
_atom_site_aniso_U_13
_atom_site_aniso_U_12
C1 0.0129(14) 0.0161(14) 0.0171(14) 0.0046(11) 0.0040(12) 0.0002(11)
P1 0.0164(4) 0.0155(4) 0.0165(4) 0.0057(3) 0.0024(3) -0.0001(3)
P2 0.0194(4) 0.0195(4) 0.0166(4) 0.0059(3) 0.0049(3) -0.0012(3)
C2 0.0157(15) 0.0220(15) 0.0137(14) 0.0056(12) 0.0022(12) 0.0011(12)
Ni3 0.0157(2) 0.0167(2) 0.0154(3) 0.00507(16) 0.00316(16) 0.00018(16)
B4 0.0171(17) 0.0175(17) 0.0140(15) 0.0035(13) -0.0006(14) -0.0022(13)
B5 0.0157(17) 0.0212(18) 0.0202(17) 0.0068(14) 0.0035(14) 0.0013(14)
B6 0.0177(17) 0.0214(17) 0.0206(17) 0.0079(14) 0.0065(14) 0.0040(14)
B7 0.0189(17) 0.0211(18) 0.0202(17) 0.0102(14) 0.0032(14) 0.0040(14)
B8 0.0178(17) 0.0209(17) 0.0187(16) 0.0092(14) 0.0025(14) 0.0015(13)
B9 0.0182(17) 0.0249(18) 0.0173(16) 0.0086(14) 0.0023(14) 0.0011(14)
B10 0.0179(18) 0.0252(18) 0.0214(17) 0.0091(14) 0.0047(15) 0.0052(14)
O11 0.0343(13) 0.0158(11) 0.0156(10) 0.0039(8) 0.0032(9) 0.0016(9)
B11 0.0166(17) 0.0228(18) 0.0190(17) 0.0092(14) 0.0041(14) 0.0044(14)
C11 0.064(3) 0.0222(17) 0.0251(17) 0.0058(14) 0.0150(18) 0.0167(17)
B12 0.0151(16) 0.0256(18) 0.0179(16) 0.0080(14) 0.0039(14) 0.0020(14)
O12 0.0158(10) 0.0235(11) 0.0243(11) 0.0073(9) 0.0018(9) 0.0015(8)
C12 0.0169(16) 0.0298(18) 0.0316(18) 0.0080(14) -0.0022(14) -0.0024(13)
C13 0.0293(18) 0.0281(18) 0.0301(18) 0.0144(14) -0.0088(15) -0.0028(14)
O13 0.0203(11) 0.0228(11) 0.0191(10) 0.0111(9) 0.0001(9) -0.0028(9)
C21 0.0281(18) 0.0273(18) 0.0290(17) 0.0030(14) 0.0135(15) 0.0089(14)
O21 0.0253(12) 0.0259(12) 0.0224(11) 0.0065(9) 0.0103(10) 0.0066(9)
O22 0.0263(12) 0.0294(12) 0.0200(11) 0.0056(9) 0.0105(10) -0.0080(9)
C22 0.048(2) 0.047(2) 0.045(2) 0.0061(18) 0.033(2) -0.0135(19)
C23 0.038(2) 0.0352(19) 0.0183(15) 0.0124(14) 0.0003(15) 0.0048(15)
O23 0.0266(12) 0.0184(11) 0.0188(11) 0.0058(8) 0.0041(9) -0.0003(9)
C1' 0.0140(14) 0.0177(15) 0.0172(14) 0.0052(12) 0.0028(12) 0.0016(11)
C2' 0.0143(14) 0.0182(15) 0.0211(15) 0.0043(12) 0.0035(13) 0.0010(12)
B3' 0.0162(17) 0.0163(17) 0.0226(17) 0.0049(14) 0.0010(14) -0.0020(13)
B4' 0.0204(18) 0.0207(18) 0.0194(16) 0.0081(14) -0.0002(14) 0.0016(14)
B5' 0.0196(18) 0.0220(18) 0.0285(19) 0.0152(15) 0.0025(15) -0.0007(14)
B6' 0.0185(17) 0.0170(17) 0.0258(18) 0.0074(14) -0.0018(15) -0.0009(14)
B7' 0.0154(17) 0.0234(18) 0.0235(18) 0.0061(15) -0.0005(15) -0.0004(14)
B8' 0.0216(18) 0.0190(17) 0.0264(18) 0.0101(15) -0.0016(16) 0.0022(14)
B9' 0.0256(19) 0.0236(18) 0.0243(18) 0.0147(15) 0.0009(16) 0.0023(15)
B10' 0.0196(18) 0.0211(19) 0.035(2) 0.0128(16) -0.0012(16) -0.0014(14)
B11' 0.0184(17) 0.0188(18) 0.0316(19) 0.0084(15) 0.0008(16) 0.0025(14)
B12' 0.0208(18) 0.0209(18) 0.0293(19) 0.0102(15) -0.0040(16) 0.0006(14)

loop_
_atom_type_symbol
_atom_type_description
_atom_type_scat_dispersion_real
_atom_type_scat_dispersion_imag
_atom_type_scat_source
C C 0.0033 0.0016 'International Tables Vol C Tables 4.2.6.8 and 6.1.1.4'
H H 0.0000 0.0000 'International Tables Vol C Tables 4.2.6.8 and 6.1.1.4'
B B 0.0013 0.0007 'International Tables Vol C Tables 4.2.6.8 and 6.1.1.4'
O O 0.0106 0.0060 'International Tables Vol C Tables 4.2.6.8 and 6.1.1.4'
P P 0.1023 0.0942 'International Tables Vol C Tables 4.2.6.8 and 6.1.1.4'
Ni Ni 0.3393 1.1124 'International Tables Vol C Tables 4.2.6.8 and 6.1.1.4'

loop_
_geom_angle_atom_site_label_1
_geom_angle_atom_site_label_2
_geom_angle_atom_site_label_3
_geom_angle
C2 C1 Ni3 62.54(13)
C2 C1 B4 105.7(2)
C2 C1 B5 111.3(2)
C2 C1 B6 64.79(18)
B4 C1 Ni3 61.53(14)
B4 C1 B6 114.1(2)
B5 C1 Ni3 119.62(18)
B5 C1 B4 64.29(18)
B5 C1 B6 61.64(18)
B6 C1 Ni3 122.03(18)
C1' C1 C2 120.5(2)
C1' C1 Ni3 115.05(18)
C1' C1 B4 125.3(2)
C1' C1 B5 116.8(2)
C1' C1 B6 111.2(2)
O11 P1 Ni3 115.70(8)
O12 P1 Ni3 114.59(8)
O12 P1 O11 101.10(11)
O13 P1 Ni3 116.39(8)
O13 P1 O11 102.40(11)
O13 P1 O12 104.72(11)
O21 P2 Ni3 112.39(8)
O21 P2 O22 108.58(12)
O21 P2 O23 100.11(11)
O22 P2 Ni3 109.34(8)
O23 P2 Ni3 121.29(8)
O23 P2 O22 104.19(11)
C1 C2 H2 115.7(17)
C1 C2 Ni3 75.03(14)
C1 C2 B6 61.07(18)
C1 C2 B7 116.7(2)
C1 C2 B11 111.6(2)
Ni3 C2 H2 113.4(17)
B6 C2 H2 107.0(17)
B6 C2 Ni3 129.84(19)
B7 C2 H2 124.5(17)
B7 C2 Ni3 65.59(14)
B7 C2 B6 113.0(2)
B11 C2 H2 112.9(17)
B11 C2 Ni3 122.87(18)
B11 C2 B6 60.74(18)
B11 C2 B7 61.31(18)
P1 Ni3 C1 123.45(7)
P2 Ni3 C1 122.40(7)
P2 Ni3 P1 93.60(3)
C2 Ni3 C1 42.43(10)
C2 Ni3 P1 96.69(8)
C2 Ni3 P2 164.83(8)
C2 Ni3 B4 78.00(12)
C2 Ni3 B7 49.18(12)
C2 Ni3 B8 82.21(12)
B4 Ni3 C1 45.96(11)
B4 Ni3 P1 167.75(9)
B4 Ni3 P2 89.70(9)
B4 Ni3 B8 52.18(13)
B7 Ni3 C1 80.83(11)
B7 Ni3 P1 99.48(10)
B7 Ni3 P2 139.50(9)
B7 Ni3 B4 85.48(13)
B7 Ni3 B8 49.49(13)
B8 Ni3 C1 82.71(11)
B8 Ni3 P1 138.66(9)
B8 Ni3 P2 97.33(9)
C1 B4 Ni3 72.51(14)
C1 B4 H4 116.1(15)
C1 B4 B5 57.47(17)
C1 B4 B8 108.7(2)
C1 B4 B9 104.3(2)
Ni3 B4 H4 111.3(15)
B5 B4 Ni3 123.38(19)
B5 B4 H4 113.3(15)
B5 B4 B8 106.9(2)
B8 B4 Ni3 64.08(14)
B8 B4 H4 130.9(15)
B9 B4 Ni3 117.0(2)
B9 B4 H4 124.0(15)
B9 B4 B5 59.25(18)
B9 B4 B8 57.93(18)
C1 B5 B4 58.24(17)
C1 B5 H5 119.6(16)
C1 B5 B6 59.62(18)
C1 B5 B9 105.4(2)
C1 B5 B10 105.8(2)
B4 B5 H5 117.5(16)
B6 B5 B4 107.6(2)
B6 B5 H5 123.1(16)
B6 B5 B9 108.2(2)
B6 B5 B10 59.64(19)
B9 B5 B4 59.84(18)
B9 B5 H5 123.4(16)
B10 B5 B4 108.0(2)
B10 B5 H5 127.4(16)
B10 B5 B9 60.62(19)
C1 B6 C2 54.14(16)
C1 B6 B5 58.75(18)
C1 B6 H6 117.6(16)
C1 B6 B10 105.7(2)
C1 B6 B11 103.8(2)
C2 B6 H6 117.5(16)
B5 B6 C2 100.9(2)
B5 B6 H6 127.7(16)
B5 B6 B11 108.0(2)
B10 B6 C2 103.8(2)
B10 B6 B5 60.34(19)
B10 B6 H6 132.0(16)
B10 B6 B11 61.18(19)
B11 B6 C2 58.36(17)
B11 B6 H6 121.8(16)
C2 B7 Ni3 65.23(14)
C2 B7 H7 120.2(16)
C2 B7 B8 103.9(2)
C2 B7 B11 58.97(17)
C2 B7 B12 103.5(2)
Ni3 B7 H7 114.2(15)
B8 B7 Ni3 65.47(15)
B8 B7 H7 131.4(15)
B8 B7 B11 108.9(2)
B8 B7 B12 60.78(19)
B11 B7 Ni3 120.4(2)
B11 B7 H7 110.7(15)
B11 B7 B12 59.54(18)
B12 B7 Ni3 119.8(2)
B12 B7 H7 120.8(15)
Ni3 B8 H8 119.0(14)
B4 B8 Ni3 63.74(14)
B4 B8 H8 125.9(15)
B7 B8 Ni3 65.04(15)
B7 B8 B4 104.2(2)
B7 B8 H8 126.5(15)
B7 B8 B9 107.3(2)
B7 B8 B12 60.07(19)
B9 B8 Ni3 118.3(2)
B9 B8 B4 59.64(18)
B9 B8 H8 112.9(15)
B9 B8 B12 59.83(19)
B12 B8 Ni3 118.8(2)
B12 B8 B4 105.8(2)
B12 B8 H8 114.3(14)
B4 B9 H9 120.9(15)
B5 B9 B4 60.92(18)
B5 B9 H9 116.3(15)
B5 B9 B10 58.83(18)
B8 B9 B4 62.44(19)
B8 B9 B5 111.9(2)
B8 B9 H9 123.6(15)
B8 B9 B10 109.4(2)
B8 B9 B12 60.67(19)
B10 B9 B4 107.4(2)
B10 B9 H9 119.6(15)
B12 B9 B4 108.6(2)
B12 B9 B5 107.2(2)
B12 B9 H9 125.1(15)
B12 B9 B10 59.16(18)
B5 B10 B9 60.55(18)
B5 B10 H10 116.8(15)
B5 B10 B11 107.0(2)
B5 B10 B12 109.3(2)
B6 B10 B5 60.02(19)
B6 B10 B9 108.4(2)
B6 B10 H10 121.8(15)
B6 B10 B11 60.17(19)
B6 B10 B12 109.5(2)
B9 B10 H10 118.3(16)
B9 B10 B11 106.0(2)
B11 B10 H10 128.4(15)
B12 B10 B9 59.94(19)
B12 B10 H10 122.9(15)
B12 B10 B11 59.49(19)
C11 O11 P1 124.82(19)
C2 B11 B6 60.90(18)
C2 B11 B7 59.72(17)
C2 B11 B10 103.8(2)
C2 B11 H11 118.4(15)
C2 B11 B12 104.7(2)
B6 B11 B10 58.65(19)
B6 B11 H11 119.2(15)
B7 B11 B6 111.8(2)
B7 B11 B10 108.3(2)
B7 B11 H11 116.5(15)
B10 B11 H11 129.3(15)
B12 B11 B6 108.1(2)
B12 B11 B7 60.36(19)
B12 B11 B10 59.37(19)
B12 B11 H11 126.8(15)
O11 C11 H11A 109.5
O11 C11 H11B 109.5
O11 C11 H11C 109.5
H11A C11 H11B 109.5
H11A C11 H11C 109.5
H11B C11 H11C 109.5
B7 B12 B8 59.16(18)
B7 B12 H12 123.8(15)
B8 B12 H12 121.4(15)
B9 B12 B7 106.3(2)
B9 B12 B8 59.50(18)
B9 B12 H12 120.9(15)
B10 B12 B7 109.5(2)
B10 B12 B8 109.8(2)
B10 B12 B9 60.89(19)
B10 B12 B11 61.14(19)
B10 B12 H12 118.9(15)
B11 B12 B7 60.10(19)
B11 B12 B8 108.1(2)
B11 B12 B9 108.0(2)
B11 B12 H12 122.5(15)
C12 O12 P1 122.17(18)
O12 C12 H12A 109.5
O12 C12 H12B 109.5
O12 C12 H12C 109.5
H12A C12 H12B 109.5
H12A C12 H12C 109.5
H12B C12 H12C 109.5
H13A C13 H13B 109.5
H13A C13 H13C 109.5
H13B C13 H13C 109.5
O13 C13 H13A 109.5
O13 C13 H13B 109.5
O13 C13 H13C 109.5
C13 O13 P1 124.86(18)
H21A C21 H21B 109.5
H21A C21 H21C 109.5
H21B C21 H21C 109.5
O21 C21 H21A 109.5
O21 C21 H21B 109.5
O21 C21 H21C 109.5
C21 O21 P2 126.3(2)
C22 O22 P2 122.9(2)
O22 C22 H22A 109.5
O22 C22 H22B 109.5
O22 C22 H22C 109.5
H22A C22 H22B 109.5
H22A C22 H22C 109.5
H22B C22 H22C 109.5
H23A C23 H23B 109.5
H23A C23 H23C 109.5
H23B C23 H23C 109.5
O23 C23 H23A 109.5
O23 C23 H23B 109.5
O23 C23 H23C 109.5
C23 O23 P2 123.29(19)
C1 C1' C2' 118.4(2)
C1 C1' B3' 119.2(2)
C1 C1' B4' 123.6(2)
C1 C1' B5' 121.8(2)
C1 C1' B6' 115.5(2)
C2' C1' B3' 60.34(17)
C2' C1' B4' 108.9(2)
C2' C1' B5' 109.2(2)
C2' C1' B6' 61.07(18)
B3' C1' B6' 112.8(2)
B4' C1' B3' 61.49(18)
B4' C1' B5' 62.23(19)
B4' C1' B6' 113.1(2)
B5' C1' B3' 112.3(2)
B5' C1' B6' 61.81(19)
C1' C2' H2' 115.1(18)
C1' C2' B3' 62.39(18)
C1' C2' B6' 62.15(18)
C1' C2' B7' 113.3(2)
C1' C2' B11' 112.9(2)
B3' C2' H2' 118.3(18)
B3' C2' B6' 115.5(2)
B3' C2' B7' 62.73(19)
B6' C2' H2' 113.2(18)
B7' C2' H2' 122.8(18)
B7' C2' B6' 115.4(2)
B11' C2' H2' 119.8(18)
B11' C2' B3' 115.0(2)
B11' C2' B6' 62.79(19)
B11' C2' B7' 62.99(19)
C1' B3' H3' 116.6(17)
C1' B3' B4' 59.01(17)
C1' B3' B7' 105.9(2)
C1' B3' B8' 106.2(2)
C2' B3' C1' 57.27(17)
C2' B3' H3' 120.7(17)
C2' B3' B4' 104.6(2)
C2' B3' B7' 58.82(18)
C2' B3' B8' 105.1(2)
B4' B3' H3' 121.0(17)
B4' B3' B7' 108.9(2)
B7' B3' H3' 125.8(17)
B8' B3' H3' 129.0(17)
B8' B3' B4' 60.53(19)
B8' B3' B7' 60.52(19)
C1' B4' B3' 59.50(18)
C1' B4' H4' 120.4(16)
C1' B4' B5' 58.96(18)
C1' B4' B8' 105.7(2)
C1' B4' B9' 105.1(2)
B3' B4' H4' 119.2(16)
B3' B4' B5' 108.1(2)
B3' B4' B8' 59.39(19)
B3' B4' B9' 107.3(2)
B5' B4' H4' 121.8(16)
B8' B4' H4' 124.0(16)
B8' B4' B5' 108.1(2)
B8' B4' B9' 60.15(19)
B9' B4' H4' 126.3(16)
B9' B4' B5' 59.63(19)
C1' B5' B4' 58.81(17)
C1' B5' H5' 115.7(17)
C1' B5' B6' 59.43(18)
C1' B5' B9' 105.3(2)
C1' B5' B10' 105.5(2)
B4' B5' H5' 119.0(17)
B6' B5' B4' 108.4(2)
B6' B5' H5' 117.9(17)
B9' B5' B4' 60.06(19)
B9' B5' H5' 129.2(17)
B9' B5' B6' 108.0(2)
B10' B5' B4' 108.4(2)
B10' B5' H5' 128.3(17)
B10' B5' B6' 59.7(2)
B10' B5' B9' 60.3(2)
C1' B6' B5' 58.76(18)
C1' B6' H6' 116.2(16)
C1' B6' B10' 105.1(2)
C1' B6' B11' 104.6(2)
C2' B6' C1' 56.77(17)
C2' B6' B5' 103.4(2)
C2' B6' H6' 117.1(16)
C2' B6' B10' 103.9(2)
C2' B6' B11' 57.88(18)
B5' B6' H6' 125.5(16)
B10' B6' B5' 59.8(2)
B10' B6' H6' 132.8(16)
B10' B6' B11' 60.4(2)
B11' B6' B5' 107.6(2)
B11' B6' H6' 124.1(16)
C2' B7' B3' 58.46(18)
C2' B7' H7' 117.5(16)
C2' B7' B8' 103.8(2)
C2' B7' B11' 58.20(18)
C2' B7' B12' 103.9(2)
B3' B7' H7' 117.0(15)
B3' B7' B8' 59.25(19)
B3' B7' B11' 107.5(2)
B3' B7' B12' 107.6(2)
B8' B7' H7' 127.2(16)
B11' B7' H7' 120.8(16)
B11' B7' B8' 108.2(2)
B12' B7' H7' 130.2(15)
B12' B7' B8' 60.6(2)
B12' B7' B11' 59.9(2)
B3' B8' B4' 60.08(18)
B3' B8' B7' 60.23(19)
B3' B8' H8' 119.5(15)
B3' B8' B9' 107.8(2)
B3' B8' B12' 107.6(2)
B4' B8' B7' 108.3(2)
B4' B8' H8' 119.9(15)
B4' B8' B9' 60.02(19)
B4' B8' B12' 107.7(2)
B7' B8' H8' 121.9(16)
B7' B8' B9' 107.5(2)
B7' B8' B12' 59.7(2)
B9' B8' H8' 123.3(16)
B9' B8' B12' 59.5(2)
B12' B8' H8' 124.6(15)
B4' B9' B8' 59.84(19)
B4' B9' H9' 120.0(17)
B5' B9' B4' 60.31(19)
B5' B9' B8' 108.4(2)
B5' B9' H9' 121.6(17)
B5' B9' B10' 59.7(2)
B5' B9' B12' 108.3(3)
B8' B9' H9' 120.3(17)
B10' B9' B4' 108.1(2)
B10' B9' B8' 108.7(3)
B10' B9' H9' 123.2(17)
B12' B9' B4' 108.4(2)
B12' B9' B8' 60.6(2)
B12' B9' H9' 122.4(17)
B12' B9' B10' 60.3(2)
B5' B10' B9' 59.9(2)
B5' B10' H10' 120.4(16)
B5' B10' B11' 108.1(2)
B5' B10' B12' 108.0(2)
B6' B10' B5' 60.54(19)
B6' B10' B9' 108.4(2)
B6' B10' H10' 117.5(16)
B6' B10' B11' 60.3(2)
B6' B10' B12' 108.4(2)
B9' B10' H10' 124.9(16)
B9' B10' B11' 107.3(2)
B9' B10' B12' 59.7(2)
B11' B10' H10' 120.8(16)
B11' B10' B12' 59.6(2)
B12' B10' H10' 124.7(16)
C2' B11' B6' 59.32(18)
C2' B11' B7' 58.81(18)
C2' B11' B10' 104.2(2)
C2' B11' H11' 118.4(16)
C2' B11' B12' 104.5(2)
B6' B11' B10' 59.39(19)
B6' B11' H11' 117.5(16)
B7' B11' B6' 109.1(2)
B7' B11' B10' 108.3(3)
B7' B11' H11' 120.0(16)
B10' B11' H11' 126.9(16)
B12' B11' B6' 108.2(3)
B12' B11' B7' 60.1(2)
B12' B11' B10' 60.3(2)
B12' B11' H11' 128.4(16)
B7' B12' B8' 59.7(2)
B7' B12' B10' 108.2(2)
B7' B12' H12' 119.4(16)
B8' B12' H12' 123.0(16)
B9' B12' B7' 107.9(2)
B9' B12' B8' 59.9(2)
B9' B12' B10' 59.9(2)
B9' B12' H12' 124.8(16)
B10' B12' B8' 107.9(2)
B10' B12' H12' 122.3(16)
B11' B12' B7' 60.08(19)
B11' B12' B8' 107.7(2)
B11' B12' B9' 107.9(2)
B11' B12' B10' 60.1(2)
B11' B12' H12' 119.3(16)

loop_
_geom_bond_atom_site_label_1
_geom_bond_atom_site_label_2
_geom_bond_distance
C1 C2 1.592(4)
C1 Ni3 2.279(3)
C1 B4 1.718(4)
C1 B5 1.704(4)
C1 B6 1.719(4)
C1 C1' 1.538(4)
P1 Ni3 2.1675(8)
P1 O11 1.594(2)
P1 O12 1.586(2)
P1 O13 1.584(2)
P2 Ni3 2.1326(8)
P2 O21 1.583(2)
P2 O22 1.588(2)
P2 O23 1.586(2)
C2 H2 0.97(3)
C2 Ni3 2.094(3)
C2 B6 1.777(4)
C2 B7 1.745(4)
C2 B11 1.731(4)
Ni3 B4 2.101(3)
Ni3 B7 2.100(3)
Ni3 B8 2.107(3)
B4 H4 1.09(3)
B4 B5 1.821(5)
B4 B8 1.850(5)
B4 B9 1.801(5)
B5 H5 1.05(3)
B5 B6 1.754(5)
B5 B9 1.790(5)
B5 B10 1.759(5)
B6 H6 1.07(3)
B6 B10 1.747(5)
B6 B11 1.774(5)
B7 H7 1.11(3)
B7 B8 1.761(5)
B7 B11 1.773(5)
B7 B12 1.777(5)
B8 H8 1.16(3)
B8 B9 1.769(5)
B8 B12 1.790(5)
B9 H9 1.14(3)
B9 B10 1.792(5)
B9 B12 1.775(5)
B10 H10 1.14(3)
B10 B11 1.792(5)
B10 B12 1.761(5)
O11 C11 1.423(3)
B11 H11 1.13(3)
B11 B12 1.763(5)
C11 H11A 0.9800
C11 H11B 0.9800
C11 H11C 0.9800
B12 H12 1.17(3)
O12 C12 1.450(3)
C12 H12A 0.9800
C12 H12B 0.9800
C12 H12C 0.9800
C13 H13A 0.9800
C13 H13B 0.9800
C13 H13C 0.9800
C13 O13 1.446(3)
C21 H21A 0.9800
C21 H21B 0.9800
C21 H21C 0.9800
C21 O21 1.464(3)
O22 C22 1.447(4)
C22 H22A 0.9800
C22 H22B 0.9800
C22 H22C 0.9800
C23 H23A 0.9800
C23 H23B 0.9800
C23 H23C 0.9800
C23 O23 1.450(3)
C1' C2' 1.646(4)
C1' B3' 1.734(4)
C1' B4' 1.725(4)
C1' B5' 1.727(4)
C1' B6' 1.739(4)
C2' H2' 0.96(3)
C2' B3' 1.700(4)
C2' B6' 1.722(4)
C2' B7' 1.706(4)
C2' B11' 1.695(4)
B3' H3' 1.01(3)
B3' B4' 1.768(5)
B3' B7' 1.773(5)
B3' B8' 1.755(5)
B4' H4' 1.09(3)
B4' B5' 1.784(5)
B4' B8' 1.776(5)
B4' B9' 1.779(5)
B5' H5' 1.05(3)
B5' B6' 1.780(5)
B5' B9' 1.771(5)
B5' B10' 1.768(5)
B6' H6' 1.08(3)
B6' B10' 1.765(5)
B6' B11' 1.780(5)
B7' H7' 1.11(3)
B7' B8' 1.778(5)
B7' B11' 1.777(5)
B7' B12' 1.777(5)
B8' H8' 1.13(3)
B8' B9' 1.781(5)
B8' B12' 1.793(5)
B9' H9' 1.06(3)
B9' B10' 1.778(5)
B9' B12' 1.774(5)
B10' H10' 1.13(3)
B10' B11' 1.782(5)
B10' B12' 1.785(5)
B11' H11' 1.11(3)
B11' B12' 1.773(5)
B12' H12' 1.10(3)

loop_
_geom_torsion_atom_site_label_1
_geom_torsion_atom_site_label_2
_geom_torsion_atom_site_label_3
_geom_torsion_atom_site_label_4
_geom_torsion
C1 C2 B6 B5 -37.7(2)
C1 C2 B6 B10 -99.6(2)
C1 C2 B6 B11 -142.3(2)
C1 C2 B7 Ni3 -56.9(2)
C1 C2 B7 B8 -2.7(3)
C1 C2 B7 B11 101.2(3)
C1 C2 B7 B12 60.0(3)
C1 C2 B11 B6 35.1(2)
C1 C2 B11 B7 -109.6(2)
C1 C2 B11 B10 -6.3(3)
C1 C2 B11 B12 -67.7(3)
C1 B4 B5 B6 34.9(2)
C1 B4 B5 B9 136.1(2)
C1 B4 B5 B10 97.8(2)
C1 B4 B8 Ni3 58.83(18)
C1 B4 B8 B7 6.5(3)
C1 B4 B8 B9 -95.5(2)
C1 B4 B8 B12 -55.9(3)
C1 B4 B9 B5 -37.1(2)
C1 B4 B9 B8 103.4(2)
C1 B4 B9 B10 0.2(3)
C1 B4 B9 B12 62.7(3)
C1 B5 B6 C2 35.47(19)
C1 B5 B6 B10 135.3(2)
C1 B5 B6 B11 95.5(2)
C1 B5 B9 B4 37.7(2)
C1 B5 B9 B8 0.3(3)
C1 B5 B9 B10 -99.8(2)
C1 B5 B9 B12 -64.4(3)
C1 B5 B10 B6 -39.1(2)
C1 B5 B10 B9 99.0(2)
C1 B5 B10 B11 -0.1(3)
C1 B5 B10 B12 62.8(3)
C1 B6 B10 B5 38.7(2)
C1 B6 B10 B9 0.9(3)
C1 B6 B10 B11 -97.4(2)
C1 B6 B10 B12 -62.8(3)
C1 B6 B11 C2 -30.67(19)
C1 B6 B11 B7 1.8(3)
C1 B6 B11 B10 100.6(2)
C1 B6 B11 B12 66.4(3)
C1 C1' C2' B3' 109.3(3)
C1 C1' C2' B6' -105.1(3)
C1 C1' C2' B7' 147.4(3)
C1 C1' C2' B11' -143.4(2)
C1 C1' B3' C2' -108.0(3)
C1 C1' B3' B4' 114.7(3)
C1 C1' B3' B7' -142.5(2)
C1 C1' B3' B8' 154.2(2)
C1 C1' B4' B3' -107.8(3)
C1 C1' B4' B5' 111.4(3)
C1 C1' B4' B8' -146.7(3)
C1 C1' B4' B9' 150.7(3)
C1 C1' B5' B4' -114.2(3)
C1 C1' B5' B6' 104.1(3)
C1 C1' B5' B9' -153.8(3)
C1 C1' B5' B10' 143.4(3)
C1 C1' B6' C2' 109.8(3)
C1 C1' B6' B5' -114.0(3)
C1 C1' B6' B10' -153.3(2)
C1 C1' B6' B11' 144.0(2)
C2 C1 B4 Ni3 45.77(17)
C2 C1 B4 B5 -106.5(2)
C2 C1 B4 B8 -8.0(3)
C2 C1 B4 B9 -68.5(3)
C2 C1 B5 B4 97.7(2)
C2 C1 B5 B6 -43.1(2)
C2 C1 B5 B9 59.3(3)
C2 C1 B5 B10 -3.9(3)
C2 C1 B6 B5 135.3(2)
C2 C1 B6 B10 95.9(2)
C2 C1 B6 B11 32.4(2)
C2 C1 C1' C2' -108.5(3)
C2 C1 C1' B3' -38.5(3)
C2 C1 C1' B4' 35.0(4)
C2 C1 C1' B5' 110.8(3)
C2 C1 C1' B6' -177.9(2)
C2 B6 B10 B5 94.8(2)
C2 B6 B10 B9 57.0(3)
C2 B6 B10 B11 -41.3(2)
C2 B6 B10 B12 -6.7(3)
C2 B6 B11 B7 32.5(2)
C2 B6 B11 B10 131.2(2)
C2 B6 B11 B12 97.1(2)
C2 B7 B8 Ni3 -53.99(16)
C2 B7 B8 B4 -2.4(3)
C2 B7 B8 B9 59.7(3)
C2 B7 B8 B12 97.9(2)
C2 B7 B11 B6 -32.9(2)
C2 B7 B11 B10 -95.7(2)
C2 B7 B11 B12 -132.1(2)
C2 B7 B12 B8 -98.6(2)
C2 B7 B12 B9 -60.9(3)
C2 B7 B12 B10 3.4(3)
C2 B7 B12 B11 40.9(2)
C2 B11 B12 B7 -41.5(2)
C2 B11 B12 B8 -5.6(3)
C2 B11 B12 B9 57.3(3)
C2 B11 B12 B10 97.6(2)
Ni3 C1 C2 B6 154.88(18)
Ni3 C1 C2 B7 52.14(19)
Ni3 C1 C2 B11 119.9(2)
Ni3 C1 B4 B5 -152.26(19)
Ni3 C1 B4 B8 -53.79(17)
Ni3 C1 B4 B9 -114.3(2)
Ni3 C1 B5 B4 28.08(19)
Ni3 C1 B5 B6 -112.7(2)
Ni3 C1 B5 B9 -10.4(3)
Ni3 C1 B5 B10 -73.6(2)
Ni3 C1 B6 C2 -26.38(19)
Ni3 C1 B6 B5 108.9(2)
Ni3 C1 B6 B10 69.5(3)
Ni3 C1 B6 B11 6.0(3)
Ni3 C1 C1' C2' -36.9(3)
Ni3 C1 C1' B3' 33.1(3)
Ni3 C1 C1' B4' 106.6(3)
Ni3 C1 C1' B5' -177.65(19)
Ni3 C1 C1' B6' -106.3(2)
Ni3 P1 O11 C11 -102.1(2)
Ni3 P1 O12 C12 -168.33(19)
Ni3 P1 O13 C13 5.8(3)
Ni3 P2 O21 C21 160.8(2)
Ni3 P2 O22 C22 169.1(2)
Ni3 P2 O23 C23 80.4(2)
Ni3 C2 B6 C1 32.3(2)
Ni3 C2 B6 B5 -5.5(3)
Ni3 C2 B6 B10 -67.3(3)
Ni3 C2 B6 B11 -110.0(3)
Ni3 C2 B7 B8 54.14(17)
Ni3 C2 B7 B11 158.1(2)
Ni3 C2 B7 B12 116.9(2)
Ni3 C2 B11 B6 120.8(2)
Ni3 C2 B11 B7 -23.9(2)
Ni3 C2 B11 B10 79.4(3)
Ni3 C2 B11 B12 18.0(3)
Ni3 B4 B5 C1 -32.1(2)
Ni3 B4 B5 B6 2.8(3)
Ni3 B4 B5 B9 104.0(3)
Ni3 B4 B5 B10 65.7(3)
Ni3 B4 B8 B7 -52.37(17)
Ni3 B4 B8 B9 -154.3(2)
Ni3 B4 B8 B12 -114.8(2)
Ni3 B4 B9 B5 -114.5(2)
Ni3 B4 B9 B8 26.0(2)
Ni3 B4 B9 B10 -77.2(3)
Ni3 B4 B9 B12 -14.7(3)
Ni3 B7 B8 B4 51.57(16)
Ni3 B7 B8 B9 113.7(2)
Ni3 B7 B8 B12 151.8(2)
Ni3 B7 B11 C2 23.2(2)
Ni3 B7 B11 B6 -9.8(3)
Ni3 B7 B11 B10 -72.5(3)
Ni3 B7 B11 B12 -108.9(3)
Ni3 B7 B12 B8 -29.7(2)
Ni3 B7 B12 B9 8.1(3)
Ni3 B7 B12 B10 72.4(3)
Ni3 B7 B12 B11 109.8(2)
Ni3 B8 B9 B4 -26.2(2)
Ni3 B8 B9 B5 10.6(3)
Ni3 B8 B9 B10 73.9(3)
Ni3 B8 B9 B12 108.7(2)
Ni3 B8 B12 B7 29.2(2)
Ni3 B8 B12 B9 -107.8(2)
Ni3 B8 B12 B10 -72.1(3)
Ni3 B8 B12 B11 -7.1(3)
B4 C1 C2 Ni3 -45.22(17)
B4 C1 C2 B6 109.7(2)
B4 C1 C2 B7 6.9(3)
B4 C1 C2 B11 74.7(3)
B4 C1 B5 B6 -140.8(2)
B4 C1 B5 B9 -38.5(2)
B4 C1 B5 B10 -101.7(2)
B4 C1 B6 C2 -96.7(2)
B4 C1 B6 B5 38.6(2)
B4 C1 B6 B10 -0.9(3)
B4 C1 B6 B11 -64.3(3)
B4 C1 C1' C2' 34.8(4)
B4 C1 C1' B3' 104.9(3)
B4 C1 C1' B4' 178.3(2)
B4 C1 C1' B5' -105.9(3)
B4 C1 C1' B6' -34.6(4)
B4 B5 B6 C1 -34.3(2)
B4 B5 B6 C2 1.2(3)
B4 B5 B6 B10 101.0(2)
B4 B5 B6 B11 61.2(3)
B4 B5 B9 B8 -37.4(2)
B4 B5 B9 B10 -137.5(2)
B4 B5 B9 B12 -102.1(2)
B4 B5 B10 B6 -100.2(2)
B4 B5 B10 B9 37.9(2)
B4 B5 B10 B11 -61.2(3)
B4 B5 B10 B12 1.7(3)
B4 B8 B9 B5 36.8(2)
B4 B8 B9 B10 100.1(2)
B4 B8 B9 B12 134.9(2)
B4 B8 B12 B7 97.6(2)
B4 B8 B12 B9 -39.4(2)
B4 B8 B12 B10 -3.8(3)
B4 B8 B12 B11 61.3(3)
B4 B9 B10 B5 -38.2(2)
B4 B9 B10 B6 -0.7(3)
B4 B9 B10 B11 62.6(3)
B4 B9 B10 B12 101.6(3)
B4 B9 B12 B7 3.9(3)
B4 B9 B12 B8 41.5(2)
B4 B9 B12 B10 -99.6(2)
B4 B9 B12 B11 -59.3(3)
B5 C1 C2 Ni3 -113.3(2)
B5 C1 C2 B6 41.6(2)
B5 C1 C2 B7 -61.1(3)
B5 C1 C2 B11 6.6(3)
B5 C1 B4 Ni3 152.26(19)
B5 C1 B4 B8 98.5(2)
B5 C1 B4 B9 38.0(2)
B5 C1 B6 C2 -135.3(2)
B5 C1 B6 B10 -39.5(2)
B5 C1 B6 B11 -102.9(2)
B5 C1 C1' C2' 111.1(3)
B5 C1 C1' B3' -178.9(2)
B5 C1 C1' B4' -105.4(3)
B5 C1 C1' B5' -29.7(4)
B5 C1 C1' B6' 41.7(3)
B5 B4 B8 Ni3 119.5(2)
B5 B4 B8 B7 67.1(3)
B5 B4 B8 B9 -34.8(2)
B5 B4 B8 B12 4.7(3)
B5 B4 B9 B8 140.5(2)
B5 B4 B9 B10 37.3(2)
B5 B4 B9 B12 99.8(2)
B5 B6 B10 B9 -37.8(2)
B5 B6 B10 B11 -136.1(2)
B5 B6 B10 B12 -101.5(3)
B5 B6 B11 C2 -91.9(2)
B5 B6 B11 B7 -59.4(3)
B5 B6 B11 B10 39.4(2)
B5 B6 B11 B12 5.2(3)
B5 B9 B10 B6 37.5(2)
B5 B9 B10 B11 100.8(2)
B5 B9 B10 B12 139.9(2)
B5 B9 B12 B7 68.3(3)
B5 B9 B12 B8 105.9(2)
B5 B9 B12 B10 -35.3(2)
B5 B9 B12 B11 5.1(3)
B5 B10 B11 C2 3.6(3)
B5 B10 B11 B6 -38.9(2)
B5 B10 B11 B7 65.9(3)
B5 B10 B11 B12 102.7(2)
B5 B10 B12 B7 -61.8(3)
B5 B10 B12 B8 1.4(3)
B5 B10 B12 B9 36.5(2)
B5 B10 B12 B11 -98.8(2)
B6 C1 C2 Ni3 -154.88(18)
B6 C1 C2 B7 -102.7(3)
B6 C1 C2 B11 -35.0(2)
B6 C1 B4 Ni3 114.7(2)
B6 C1 B4 B5 -37.5(2)
B6 C1 B4 B8 60.9(3)
B6 C1 B4 B9 0.4(3)
B6 C1 B5 B4 140.8(2)
B6 C1 B5 B9 102.4(2)
B6 C1 B5 B10 39.1(2)
B6 C1 C1' C2' 179.1(2)
B6 C1 C1' B3' -110.9(3)
B6 C1 C1' B4' -37.4(3)
B6 C1 C1' B5' 38.3(3)
B6 C1 C1' B6' 109.7(3)
B6 C2 B7 Ni3 -124.9(2)
B6 C2 B7 B8 -70.7(3)
B6 C2 B7 B11 33.2(2)
B6 C2 B7 B12 -8.0(3)
B6 C2 B11 B7 -144.7(2)
B6 C2 B11 B10 -41.4(2)
B6 C2 B11 B12 -102.9(2)
B6 B5 B9 B4 100.2(2)
B6 B5 B9 B8 62.8(3)
B6 B5 B9 B10 -37.3(2)
B6 B5 B9 B12 -1.9(3)
B6 B5 B10 B9 138.1(2)
B6 B5 B10 B11 39.0(2)
B6 B5 B10 B12 101.9(3)
B6 B10 B11 C2 42.6(2)
B6 B10 B11 B7 104.8(2)
B6 B10 B11 B12 141.7(2)
B6 B10 B12 B7 2.2(3)
B6 B10 B12 B8 65.4(3)
B6 B10 B12 B9 100.5(3)
B6 B10 B12 B11 -34.8(2)
B6 B11 B12 B7 -105.2(2)
B6 B11 B12 B8 -69.3(3)
B6 B11 B12 B9 -6.4(3)
B6 B11 B12 B10 33.9(2)
B7 C2 B6 C1 108.9(2)
B7 C2 B6 B5 71.2(3)
B7 C2 B6 B10 9.3(3)
B7 C2 B6 B11 -33.4(2)
B7 C2 B11 B6 144.7(2)
B7 C2 B11 B10 103.3(2)
B7 C2 B11 B12 41.8(2)
B7 B8 B9 B4 -96.7(2)
B7 B8 B9 B5 -59.9(3)
B7 B8 B9 B10 3.4(3)
B7 B8 B9 B12 38.2(2)
B7 B8 B12 B9 -137.0(2)
B7 B8 B12 B10 -101.4(3)
B7 B8 B12 B11 -36.3(2)
B7 B11 B12 B8 35.9(2)
B7 B11 B12 B9 98.8(2)
B7 B11 B12 B10 139.1(2)
B8 B4 B5 C1 -101.8(2)
B8 B4 B5 B6 -66.9(3)
B8 B4 B5 B9 34.3(2)
B8 B4 B5 B10 -4.0(3)
B8 B4 B9 B5 -140.5(2)
B8 B4 B9 B10 -103.2(3)
B8 B4 B9 B12 -40.7(2)
B8 B7 B11 C2 95.2(2)
B8 B7 B11 B6 62.3(3)
B8 B7 B11 B10 -0.4(3)
B8 B7 B11 B12 -36.8(2)
B8 B7 B12 B9 37.7(2)
B8 B7 B12 B10 102.0(3)
B8 B7 B12 B11 139.5(2)
B8 B9 B10 B5 -104.4(3)
B8 B9 B10 B6 -66.9(3)
B8 B9 B10 B11 -3.6(3)
B8 B9 B10 B12 35.4(2)
B8 B9 B12 B7 -37.6(2)
B8 B9 B12 B10 -141.1(2)
B8 B9 B12 B11 -100.8(2)
B9 B4 B5 C1 -136.1(2)
B9 B4 B5 B6 -101.2(3)
B9 B4 B5 B10 -38.2(2)
B9 B4 B8 Ni3 154.3(2)
B9 B4 B8 B7 101.9(2)
B9 B4 B8 B12 39.5(2)
B9 B5 B6 C1 -97.5(2)
B9 B5 B6 C2 -62.1(3)
B9 B5 B6 B10 37.7(2)
B9 B5 B6 B11 -2.0(3)
B9 B5 B10 B6 -138.1(2)
B9 B5 B10 B11 -99.1(2)
B9 B5 B10 B12 -36.2(2)
B9 B8 B12 B7 137.0(2)
B9 B8 B12 B10 35.7(2)
B9 B8 B12 B11 100.7(3)
B9 B10 B11 C2 -59.8(3)
B9 B10 B11 B6 -102.4(2)
B9 B10 B11 B7 2.5(3)
B9 B10 B11 B12 39.3(2)
B9 B10 B12 B7 -98.3(3)
B9 B10 B12 B8 -35.1(2)
B9 B10 B12 B11 -135.3(2)
B10 B5 B6 C1 -135.3(2)
B10 B5 B6 C2 -99.8(2)
B10 B5 B6 B11 -39.7(2)
B10 B5 B9 B4 137.5(2)
B10 B5 B9 B8 100.1(3)
B10 B5 B9 B12 35.4(2)
B10 B6 B11 C2 -131.2(2)
B10 B6 B11 B7 -98.7(3)
B10 B6 B11 B12 -34.2(2)
B10 B9 B12 B7 103.5(2)
B10 B9 B12 B8 141.1(2)
B10 B9 B12 B11 40.4(2)
B10 B11 B12 B7 -139.1(2)
B10 B11 B12 B8 -103.2(3)
B10 B11 B12 B9 -40.2(2)
O11 P1 O12 C12 -43.2(2)
O11 P1 O13 C13 -121.5(2)
B11 C2 B6 C1 142.3(2)
B11 C2 B6 B5 104.6(2)
B11 C2 B6 B10 42.7(2)
B11 C2 B7 Ni3 -158.1(2)
B11 C2 B7 B8 -103.9(2)
B11 C2 B7 B12 -41.2(2)
B11 B6 B10 B5 136.1(2)
B11 B6 B10 B9 98.3(3)
B11 B6 B10 B12 34.5(2)
B11 B7 B8 Ni3 -115.5(2)
B11 B7 B8 B4 -64.0(3)
B11 B7 B8 B9 -1.8(3)
B11 B7 B8 B12 36.3(2)
B11 B7 B12 B8 -139.5(2)
B11 B7 B12 B9 -101.7(2)
B11 B7 B12 B10 -37.5(2)
B11 B10 B12 B7 37.0(2)
B11 B10 B12 B8 100.2(3)
B11 B10 B12 B9 135.3(2)
B12 B7 B8 Ni3 -151.8(2)
B12 B7 B8 B4 -100.3(2)
B12 B7 B8 B9 -38.1(2)
B12 B7 B11 C2 132.1(2)
B12 B7 B11 B6 99.1(3)
B12 B7 B11 B10 36.4(2)
B12 B8 B9 B4 -134.9(2)
B12 B8 B9 B5 -98.1(3)
B12 B8 B9 B10 -34.8(2)
B12 B9 B10 B5 -139.9(2)
B12 B9 B10 B6 -102.3(3)
B12 B9 B10 B11 -39.1(2)
B12 B10 B11 C2 -99.1(2)
B12 B10 B11 B6 -141.7(2)
B12 B10 B11 B7 -36.8(2)
O12 P1 O11 C11 133.5(3)
O12 P1 O13 C13 133.4(2)
O13 P1 O11 C11 25.6(3)
O13 P1 O12 C12 62.9(2)
O21 P2 O22 C22 46.2(3)
O21 P2 O23 C23 -155.5(2)
O22 P2 O21 C21 -78.2(2)
O22 P2 O23 C23 -43.2(2)
O23 P2 O21 C21 30.7(2)
O23 P2 O22 C22 -59.9(3)
C1' C1 C2 Ni3 104.4(2)
C1' C1 C2 B6 -100.8(3)
C1' C1 C2 B7 156.5(2)
C1' C1 C2 B11 -135.7(2)
C1' C1 B4 Ni3 -101.9(3)
C1' C1 B4 B5 105.8(3)
C1' C1 B4 B8 -155.7(2)
C1' C1 B4 B9 143.8(3)
C1' C1 B5 B4 -118.4(3)
C1' C1 B5 B6 100.8(3)
C1' C1 B5 B9 -156.9(2)
C1' C1 B5 B10 139.9(2)
C1' C1 B6 C2 114.7(3)
C1' C1 B6 B5 -109.9(3)
C1' C1 B6 B10 -149.4(2)
C1' C1 B6 B11 147.1(2)
C1' C2' B3' B4' 36.9(2)
C1' C2' B3' B7' 140.4(2)
C1' C2' B3' B8' 99.8(2)
C1' C2' B6' B5' -37.5(2)
C1' C2' B6' B10' -99.2(2)
C1' C2' B6' B11' -140.0(2)
C1' C2' B7' B3' -37.9(2)
C1' C2' B7' B8' 1.8(3)
C1' C2' B7' B11' 104.9(3)
C1' C2' B7' B12' 64.4(3)
C1' C2' B11' B6' 38.1(2)
C1' C2' B11' B7' -105.4(3)
C1' C2' B11' B10' -2.4(3)
C1' C2' B11' B12' -64.8(3)
C1' B3' B4' B5' 34.7(2)
C1' B3' B4' B8' 135.4(2)
C1' B3' B4' B9' 97.7(2)
C1' B3' B7' C2' 33.9(2)
C1' B3' B7' B8' -99.9(2)
C1' B3' B7' B11' 1.2(3)
C1' B3' B7' B12' -61.9(3)
C1' B3' B8' B4' -38.8(2)
C1' B3' B8' B7' 99.5(2)
C1' B3' B8' B9' -0.9(3)
C1' B3' B8' B12' 61.9(3)
C1' B4' B5' B6' 34.2(2)
C1' B4' B5' B9' 134.8(3)
C1' B4' B5' B10' 97.4(3)
C1' B4' B8' B3' 38.9(2)
C1' B4' B8' B7' 1.4(3)
C1' B4' B8' B9' -98.7(2)
C1' B4' B8' B12' -61.7(3)
C1' B4' B9' B5' -39.0(2)
C1' B4' B9' B8' 99.6(2)
C1' B4' B9' B10' -1.9(3)
C1' B4' B9' B12' 62.0(3)
C1' B5' B6' C2' 36.52(19)
C1' B5' B6' B10' 134.9(2)
C1' B5' B6' B11' 96.7(2)
C1' B5' B9' B4' 39.0(2)
C1' B5' B9' B8' 2.0(3)
C1' B5' B9' B10' -99.4(3)
C1' B5' B9' B12' -62.2(3)
C1' B5' B10' B6' -39.2(2)
C1' B5' B10' B9' 99.0(2)
C1' B5' B10' B11' -0.9(3)
C1' B5' B10' B12' 62.2(3)
C1' B6' B10' B5' 38.8(2)
C1' B6' B10' B9' 1.4(3)
C1' B6' B10' B11' -98.4(2)
C1' B6' B10' B12' -61.9(3)
C1' B6' B11' C2' -33.7(2)
C1' B6' B11' B7' -1.1(3)
C1' B6' B11' B10' 99.4(3)
C1' B6' B11' B12' 62.6(3)
C2' C1' B3' B4' -137.3(2)
C2' C1' B3' B7' -34.5(2)
C2' C1' B3' B8' -97.8(2)
C2' C1' B4' B3' 38.6(2)
C2' C1' B4' B5' -102.2(2)
C2' C1' B4' B8' -0.3(3)
C2' C1' B4' B9' -62.9(3)
C2' C1' B5' B4' 101.9(2)
C2' C1' B5' B6' -39.9(2)
C2' C1' B5' B9' 62.3(3)
C2' C1' B5' B10' -0.5(3)
C2' C1' B6' B5' 136.2(2)
C2' C1' B6' B10' 96.9(2)
C2' C1' B6' B11' 34.2(2)
C2' B3' B4' C1' -36.1(2)
C2' B3' B4' B5' -1.4(3)
C2' B3' B4' B8' 99.3(2)
C2' B3' B4' B9' 61.5(3)
C2' B3' B7' B8' -133.7(2)
C2' B3' B7' B11' -32.6(2)
C2' B3' B7' B12' -95.8(2)
C2' B3' B8' B4' -98.4(2)
C2' B3' B8' B7' 39.8(2)
C2' B3' B8' B9' -60.6(3)
C2' B3' B8' B12' 2.2(3)
C2' B6' B10' B5' 97.6(2)
C2' B6' B10' B9' 60.3(3)
C2' B6' B10' B11' -39.6(2)
C2' B6' B10' B12' -3.1(3)
C2' B6' B11' B7' 32.6(2)
C2' B6' B11' B10' 133.1(3)
C2' B6' B11' B12' 96.3(3)
C2' B7' B8' B3' -39.4(2)
C2' B7' B8' B4' -1.9(3)
C2' B7' B8' B9' 61.5(3)
C2' B7' B8' B12' 98.3(2)
C2' B7' B11' B6' -32.8(2)
C2' B7' B11' B10' -95.9(3)
C2' B7' B11' B12' -133.3(2)
C2' B7' B12' B8' -98.2(2)
C2' B7' B12' B9' -61.1(3)
C2' B7' B12' B10' 2.2(3)
C2' B7' B12' B11' 39.6(2)
C2' B11' B12' B7' -40.0(2)
C2' B11' B12' B8' -2.5(3)
C2' B11' B12' B9' 60.7(3)
C2' B11' B12' B10' 98.3(2)
B3' C1' C2' B6' 145.6(2)
B3' C1' C2' B7' 38.0(2)
B3' C1' C2' B11' 107.3(3)
B3' C1' B4' B5' -140.8(2)
B3' C1' B4' B8' -38.8(2)
B3' C1' B4' B9' -101.5(2)
B3' C1' B5' B4' 36.9(2)
B3' C1' B5' B6' -104.8(2)
B3' C1' B5' B9' -2.7(3)
B3' C1' B5' B10' -65.5(3)
B3' C1' B6' C2' -32.2(2)
B3' C1' B6' B5' 104.0(2)
B3' C1' B6' B10' 64.7(3)
B3' C1' B6' B11' 2.0(3)
B3' C2' B6' C1' 33.7(2)
B3' C2' B6' B5' -3.8(3)
B3' C2' B6' B10' -65.5(3)
B3' C2' B6' B11' -106.3(3)
B3' C2' B7' B8' 39.8(2)
B3' C2' B7' B11' 142.8(2)
B3' C2' B7' B12' 102.3(3)
B3' C2' B11' B6' 107.1(3)
B3' C2' B11' B7' -36.4(2)
B3' C2' B11' B10' 66.7(3)
B3' C2' B11' B12' 4.2(3)
B3' B4' B5' C1' -35.0(2)
B3' B4' B5' B6' -0.8(3)
B3' B4' B5' B9' 99.9(3)
B3' B4' B5' B10' 62.4(3)
B3' B4' B8' B7' -37.5(2)
B3' B4' B8' B9' -137.6(3)
B3' B4' B8' B12' -100.6(3)
B3' B4' B9' B5' -101.2(3)
B3' B4' B9' B8' 37.5(2)
B3' B4' B9' B10' -64.1(3)
B3' B4' B9' B12' -0.2(3)
B3' B7' B8' B4' 37.4(2)
B3' B7' B8' B9' 100.8(2)
B3' B7' B8' B12' 137.7(2)
B3' B7' B11' C2' 32.7(2)
B3' B7' B11' B6' -0.1(3)
B3' B7' B11' B10' -63.1(3)
B3' B7' B11' B12' -100.6(3)
B3' B7' B12' B8' -37.4(2)
B3' B7' B12' B9' -0.3(3)
B3' B7' B12' B10' 63.1(3)
B3' B7' B12' B11' 100.4(2)
B3' B8' B9' B4' -37.9(2)
B3' B8' B9' B5' -0.7(3)
B3' B8' B9' B10' 62.7(3)
B3' B8' B9' B12' 100.4(3)
B3' B8' B12' B7' 37.8(2)
B3' B8' B12' B9' -100.6(3)
B3' B8' B12' B10' -63.3(3)
B3' B8' B12' B11' 0.2(3)
B4' C1' C2' B3' -39.1(2)
B4' C1' C2' B6' 106.5(2)
B4' C1' C2' B7' -1.0(3)
B4' C1' C2' B11' 68.2(3)
B4' C1' B3' C2' 137.3(2)
B4' C1' B3' B7' 102.7(3)
B4' C1' B3' B8' 39.5(2)
B4' C1' B5' B6' -141.7(2)
B4' C1' B5' B9' -39.6(2)
B4' C1' B5' B10' -102.4(2)
B4' C1' B6' C2' -99.7(2)
B4' C1' B6' B5' 36.6(2)
B4' C1' B6' B10' -2.8(3)
B4' C1' B6' B11' -65.4(3)
B4' B3' B7' C2' 95.9(2)
B4' B3' B7' B8' -37.8(2)
B4' B3' B7' B11' 63.3(3)
B4' B3' B7' B12' 0.2(3)
B4' B3' B8' B7' 138.2(2)
B4' B3' B8' B9' 37.8(2)
B4' B3' B8' B12' 100.7(3)
B4' B5' B6' C1' -33.9(2)
B4' B5' B6' C2' 2.6(3)
B4' B5' B6' B10' 101.0(3)
B4' B5' B6' B11' 62.7(3)
B4' B5' B9' B8' -37.0(2)
B4' B5' B9' B10' -138.4(3)
B4' B5' B9' B12' -101.2(3)
B4' B5' B10' B6' -100.9(3)
B4' B5' B10' B9' 37.3(2)
B4' B5' B10' B11' -62.6(3)
B4' B5' B10' B12' 0.5(3)
B4' B8' B9' B5' 37.2(2)
B4' B8' B9' B10' 100.6(3)
B4' B8' B9' B12' 138.3(3)
B4' B8' B12' B7' 101.2(3)
B4' B8' B12' B9' -37.2(2)
B4' B8' B12' B10' 0.1(3)
B4' B8' B12' B11' 63.6(3)
B4' B9' B10' B5' -37.4(2)
B4' B9' B10' B6' 0.3(3)
B4' B9' B10' B11' 63.9(3)
B4' B9' B10' B12' 101.2(3)
B4' B9' B12' B7' 0.3(3)
B4' B9' B12' B8' 37.3(2)
B4' B9' B12' B10' -100.9(3)
B4' B9' B12' B11' -63.2(3)
B5' C1' C2' B3' -105.4(2)
B5' C1' C2' B6' 40.2(2)
B5' C1' C2' B7' -67.3(3)
B5' C1' C2' B11' 1.9(3)
B5' C1' B3' C2' 100.1(2)
B5' C1' B3' B4' -37.2(2)
B5' C1' B3' B7' 65.5(3)
B5' C1' B3' B8' 2.3(3)
B5' C1' B4' B3' 140.8(2)
B5' C1' B4' B8' 101.9(2)
B5' C1' B4' B9' 39.3(2)
B5' C1' B6' C2' -136.2(2)
B5' C1' B6' B10' -39.3(2)
B5' C1' B6' B11' -102.0(3)
B5' B4' B8' B3' 100.7(3)
B5' B4' B8' B7' 63.2(3)
B5' B4' B8' B9' -36.8(2)
B5' B4' B8' B12' 0.2(3)
B5' B4' B9' B8' 138.6(3)
B5' B4' B9' B10' 37.1(2)
B5' B4' B9' B12' 101.0(3)
B5' B6' B10' B9' -37.4(2)
B5' B6' B10' B11' -137.2(2)
B5' B6' B10' B12' -100.7(3)
B5' B6' B11' C2' -95.1(2)
B5' B6' B11' B7' -62.5(3)
B5' B6' B11' B10' 38.0(2)
B5' B6' B11' B12' 1.3(3)
B5' B9' B10' B6' 37.6(2)
B5' B9' B10' B11' 101.3(3)
B5' B9' B10' B12' 138.6(2)
B5' B9' B12' B7' 64.2(3)
B5' B9' B12' B8' 101.2(3)
B5' B9' B12' B10' -37.0(2)
B5' B9' B12' B11' 0.7(3)
B5' B10' B11' C2' 1.9(3)
B5' B10' B11' B6' -38.5(2)
B5' B10' B11' B7' 63.3(3)
B5' B10' B11' B12' 100.6(3)
B5' B10' B12' B7' -63.5(3)
B5' B10' B12' B8' -0.4(3)
B5' B10' B12' B9' 37.0(2)
B5' B10' B12' B11' -100.9(3)
B6' C1' C2' B3' -145.6(2)
B6' C1' C2' B7' -107.5(3)
B6' C1' C2' B11' -38.3(2)
B6' C1' B3' C2' 32.5(2)
B6' C1' B3' B4' -104.8(3)
B6' C1' B3' B7' -2.1(3)
B6' C1' B3' B8' -65.3(3)
B6' C1' B4' B3' 104.4(2)
B6' C1' B4' B5' -36.4(2)
B6' C1' B4' B8' 65.5(3)
B6' C1' B4' B9' 2.9(3)
B6' C1' B5' B4' 141.7(2)
B6' C1' B5' B9' 102.2(3)
B6' C1' B5' B10' 39.3(2)
B6' C2' B3' C1' -33.6(2)
B6' C2' B3' B4' 3.3(3)
B6' C2' B3' B7' 106.8(3)
B6' C2' B3' B8' 66.2(3)
B6' C2' B7' B3' -106.9(3)
B6' C2' B7' B8' -67.1(3)
B6' C2' B7' B11' 35.9(2)
B6' C2' B7' B12' -4.5(3)
B6' C2' B11' B7' -143.5(3)
B6' C2' B11' B10' -40.4(2)
B6' C2' B11' B12' -102.8(3)
B6' B5' B9' B4' 101.2(3)
B6' B5' B9' B8' 64.2(3)
B6' B5' B9' B10' -37.1(2)
B6' B5' B9' B12' 0.1(3)
B6' B5' B10' B9' 138.3(3)
B6' B5' B10' B11' 38.3(2)
B6' B5' B10' B12' 101.4(3)
B6' B10' B11' C2' 40.4(2)
B6' B10' B11' B7' 101.8(3)
B6' B10' B11' B12' 139.1(3)
B6' B10' B12' B7' 0.5(3)
B6' B10' B12' B8' 63.7(3)
B6' B10' B12' B9' 101.1(3)
B6' B10' B12' B11' -36.8(2)
B6' B11' B12' B7' -102.0(3)
B6' B11' B12' B8' -64.5(3)
B6' B11' B12' B9' -1.2(3)
B6' B11' B12' B10' 36.4(2)
B7' C2' B3' C1' -140.4(2)
B7' C2' B3' B4' -103.5(2)
B7' C2' B3' B8' -40.6(2)
B7' C2' B6' C1' 104.1(3)
B7' C2' B6' B5' 66.6(3)
B7' C2' B6' B10' 4.9(3)
B7' C2' B6' B11' -35.9(3)
B7' C2' B11' B6' 143.5(3)
B7' C2' B11' B10' 103.1(3)
B7' C2' B11' B12' 40.6(2)
B7' B3' B4' C1' -97.7(2)
B7' B3' B4' B5' -62.9(3)
B7' B3' B4' B8' 37.8(2)
B7' B3' B4' B9' 0.0(3)
B7' B3' B8' B4' -138.2(2)
B7' B3' B8' B9' -100.4(3)
B7' B3' B8' B12' -37.6(2)
B7' B8' B9' B4' -101.4(3)
B7' B8' B9' B5' -64.2(3)
B7' B8' B9' B10' -0.8(3)
B7' B8' B9' B12' 36.9(2)
B7' B8' B12' B9' -138.4(2)
B7' B8' B12' B10' -101.1(3)
B7' B8' B12' B11' -37.6(2)
B7' B11' B12' B8' 37.5(2)
B7' B11' B12' B9' 100.7(3)
B7' B11' B12' B10' 138.4(3)
B8' B3' B4' C1' -135.4(2)
B8' B3' B4' B5' -100.7(3)
B8' B3' B4' B9' -37.8(2)
B8' B3' B7' C2' 133.7(2)
B8' B3' B7' B11' 101.1(3)
B8' B3' B7' B12' 38.0(2)
B8' B4' B5' C1' -97.8(2)
B8' B4' B5' B6' -63.6(3)
B8' B4' B5' B9' 37.1(2)
B8' B4' B5' B10' -0.4(3)
B8' B4' B9' B5' -138.6(3)
B8' B4' B9' B10' -101.5(3)
B8' B4' B9' B12' -37.6(2)
B8' B7' B11' C2' 95.3(2)
B8' B7' B11' B6' 62.5(3)
B8' B7' B11' B10' -0.6(3)
B8' B7' B11' B12' -38.0(2)
B8' B7' B12' B9' 37.1(2)
B8' B7' B12' B10' 100.5(3)
B8' B7' B12' B11' 137.8(2)
B8' B9' B10' B5' -100.8(2)
B8' B9' B10' B6' -63.2(3)
B8' B9' B10' B11' 0.5(3)
B8' B9' B10' B12' 37.8(2)
B8' B9' B12' B7' -37.0(2)
B8' B9' B12' B10' -138.2(2)
B8' B9' B12' B11' -100.5(3)
B9' B4' B5' C1' -134.8(3)
B9' B4' B5' B6' -100.7(3)
B9' B4' B5' B10' -37.4(2)
B9' B4' B8' B3' 137.6(3)
B9' B4' B8' B7' 100.1(3)
B9' B4' B8' B12' 37.0(2)
B9' B5' B6' C1' -97.5(2)
B9' B5' B6' C2' -61.0(3)
B9' B5' B6' B10' 37.4(2)
B9' B5' B6' B11' -0.8(3)
B9' B5' B10' B6' -138.3(3)
B9' B5' B10' B11' -99.9(3)
B9' B5' B10' B12' -36.9(2)
B9' B8' B12' B7' 138.4(2)
B9' B8' B12' B10' 37.3(2)
B9' B8' B12' B11' 100.8(3)
B9' B10' B11' C2' -61.3(3)
B9' B10' B11' B6' -101.7(3)
B9' B10' B11' B7' 0.0(3)
B9' B10' B11' B12' 37.4(2)
B9' B10' B12' B7' -100.5(3)
B9' B10' B12' B8' -37.3(2)
B9' B10' B12' B11' -137.8(2)
B10' B5' B6' C1' -134.9(2)
B10' B5' B6' C2' -98.4(2)
B10' B5' B6' B11' -38.3(2)
B10' B5' B9' B4' 138.4(3)
B10' B5' B9' B8' 101.4(3)
B10' B5' B9' B12' 37.2(2)
B10' B6' B11' C2' -133.1(3)
B10' B6' B11' B7' -100.5(3)
B10' B6' B11' B12' -36.7(2)
B10' B9' B12' B7' 101.1(3)
B10' B9' B12' B8' 138.2(2)
B10' B9' B12' B11' 37.7(2)
B10' B11' B12' B7' -138.4(3)
B10' B11' B12' B8' -100.9(3)
B10' B11' B12' B9' -37.6(2)
B11' C2' B3' C1' -103.9(3)
B11' C2' B3' B4' -67.0(3)
B11' C2' B3' B7' 36.5(2)
B11' C2' B3' B8' -4.2(3)
B11' C2' B6' C1' 140.0(2)
B11' C2' B6' B5' 102.6(3)
B11' C2' B6' B10' 40.8(2)
B11' C2' B7' B3' -142.8(2)
B11' C2' B7' B8' -103.0(3)
B11' C2' B7' B12' -40.4(2)
B11' B6' B10' B5' 137.2(2)
B11' B6' B10' B9' 99.8(3)
B11' B6' B10' B12' 36.5(2)
B11' B7' B8' B3' -100.0(3)
B11' B7' B8' B4' -62.6(3)
B11' B7' B8' B9' 0.8(3)
B11' B7' B8' B12' 37.7(2)
B11' B7' B12' B8' -137.8(2)
B11' B7' B12' B9' -100.7(3)
B11' B7' B12' B10' -37.3(2)
B11' B10' B12' B7' 37.3(2)
B11' B10' B12' B8' 100.5(3)
B11' B10' B12' B9' 137.8(2)
B12' B7' B8' B3' -137.7(2)
B12' B7' B8' B4' -100.2(3)
B12' B7' B8' B9' -36.8(2)
B12' B7' B11' C2' 133.3(2)
B12' B7' B11' B6' 100.5(3)
B12' B7' B11' B10' 37.4(2)
B12' B8' B9' B4' -138.3(3)
B12' B8' B9' B5' -101.1(3)
B12' B8' B9' B10' -37.7(2)
B12' B9' B10' B5' -138.6(2)
B12' B9' B10' B6' -101.0(3)
B12' B9' B10' B11' -37.3(2)
B12' B10' B11' C2' -98.7(2)
B12' B10' B11' B6' -139.1(3)
B12' B10' B11' B7' -37.3(2)

loop_
_twin_individual_id
_twin_individual_mass_fraction_refined
1 0.835(5)
2 0.165(5)
